data_7159491
loop_
_publ_author_name
'Ishu, Km'
'Prabhakar, Neha Sharma'
'Singh, Krishna Nand'

_publ_section_title
;
 A regioselective synthesis of &#x3b2;-difluoromethoxy vinyl sulfones
 <i>via O</i>-difluoromethylation of &#x3b2;-ketosulfones using sodium
 chlorodifluoroacetate.
;
_journal_issue 32
_journal_name_full 'Organic &amp; biomolecular chemistry'
_journal_page_first 6588
_journal_page_last 6594
_journal_paper_doi 10.1039/d3ob01142a
_journal_volume 21
_journal_year 2023
_chemical_formula_sum 'C19 H20 F2 O3 S'
_chemical_formula_weight 366.41
_space_group_crystal_system monoclinic
_space_group_IT_number 15
_space_group_name_Hall '-I 2ya'
_space_group_name_H-M_alt 'I 1 2/a 1'
_atom_sites_solution_hydrogens geom
_audit_block_doi 10.5517/ccdc.csd.cc2fr4kx
_audit_creation_method SHELXL-2018/3
_audit_update_record
;
2023-04-15 deposited with the CCDC.	2023-07-25 downloaded from the CCDC.
;
_cell_angle_alpha 90
_cell_angle_beta 96.557(4)
_cell_angle_gamma 90
_cell_formula_units_Z 8
_cell_length_a 21.1418(11)
_cell_length_b 6.3999(3)
_cell_length_c 27.7760(13)
_cell_measurement_reflns_used 4856
_cell_measurement_temperature 285(2)
_cell_measurement_theta_max 71.8380
_cell_measurement_theta_min 3.1370
_cell_volume 3733.7(3)
_computing_structure_refinement 'SHELXL-2018/3 (Sheldrick, 2018)'
_computing_structure_solution 'SHELXT 2018/2 (Sheldrick, 2018)'
_diffrn_ambient_temperature 285(2)
_diffrn_measured_fraction_theta_full 0.975
_diffrn_measured_fraction_theta_max 0.983
_diffrn_measurement_device_type 'XtaLAB Synergy, Dualflex, HyPix3000'
_diffrn_radiation_type CuK\a
_diffrn_radiation_wavelength 1.54184
_diffrn_reflns_av_R_equivalents 0.0887
_diffrn_reflns_av_unetI/netI 0.0918
_diffrn_reflns_Laue_measured_fraction_full 0.975
_diffrn_reflns_Laue_measured_fraction_max 0.983
_diffrn_reflns_limit_h_max 26
_diffrn_reflns_limit_h_min -26
_diffrn_reflns_limit_k_max 7
_diffrn_reflns_limit_k_min -7
_diffrn_reflns_limit_l_max 33
_diffrn_reflns_limit_l_min -34
_diffrn_reflns_number 12893
_diffrn_reflns_point_group_measured_fraction_full 0.975
_diffrn_reflns_point_group_measured_fraction_max 0.983
_diffrn_reflns_theta_full 25.000
_diffrn_reflns_theta_max 71.850
_diffrn_reflns_theta_min 3.203
_exptl_absorpt_coefficient_mu 1.843
_exptl_crystal_colour colorless
_exptl_crystal_density_diffrn 1.304
_exptl_crystal_description Needle-shaped
_exptl_crystal_F_000 1536.0
_refine_diff_density_max 0.824
_refine_diff_density_min -0.454
_refine_diff_density_rms 0.126
_refine_ls_extinction_method none
_refine_ls_goodness_of_fit_ref 1.044
_refine_ls_hydrogen_treatment constr
_refine_ls_matrix_type full
_refine_ls_number_parameters 227
_refine_ls_number_reflns 3594
_refine_ls_number_restraints 0
_refine_ls_restrained_S_all 1.044
_refine_ls_R_factor_all 0.1546
_refine_ls_R_factor_gt 0.1060
_refine_ls_shift/su_max 0.000
_refine_ls_shift/su_mean 0.000
_refine_ls_structure_factor_coef Fsqd
_refine_ls_weighting_details 'w=1/[\s^2^(Fo^2^)+(0.1921P)^2^] where P=(Fo^2^+2Fc^2^)/3'
_refine_ls_weighting_scheme calc
_refine_ls_wR_factor_gt 0.2711
_refine_ls_wR_factor_ref 0.3195
_reflns_Friedel_coverage 0.000
_reflns_number_gt 2004
_reflns_number_total 3655
_reflns_threshold_expression 'I > 2\s(I)'
_cod_data_source_file d3ob01142a2.cif
_cod_data_source_block shelx
_cod_depositor_comments 'Adding full bibliography for 7159491.cif.'
_cod_original_sg_symbol_H-M 'I 2/a'
_cod_database_code 7159491
_shelx_shelxl_version_number 2018/3
_shelx_space_group_comment
;
The symmetry employed for this shelxl refinement is uniquely defined
by the following loop, which should always be used as a source of
symmetry information in preference to the above space-group names.
They are only intended as comments.
;

loop_
_space_group_symop_operation_xyz
'x, y, z'
'-x+1/2, y, -z'
'x+1/2, y+1/2, z+1/2'
'-x+1, y+1/2, -z+1/2'
'-x, -y, -z'
'x-1/2, -y, z'
'-x+1/2, -y+1/2, -z+1/2'
'x, -y+1/2, z+1/2'

loop_
_atom_site_label
_atom_site_type_symbol
_atom_site_fract_x
_atom_site_fract_y
_atom_site_fract_z
_atom_site_U_iso_or_equiv
_atom_site_adp_type
_atom_site_occupancy
_atom_site_site_symmetry_order
_atom_site_calc_flag
_atom_site_refinement_flags_posn
_atom_site_refinement_flags_adp
_atom_site_refinement_flags_occupancy
_atom_site_disorder_assembly
_atom_site_disorder_group
S1 S 0.21853(6) 0.5669(2) 0.30518(4) 0.0666(5) Uani 1 1 d . . . . .
O3 O 0.34328(17) 0.7104(5) 0.36021(11) 0.0710(10) Uani 1 1 d . . . . .
O2 O 0.18002(17) 0.4664(6) 0.26635(12) 0.0786(11) Uani 1 1 d . . . . .
O1 O 0.21716(18) 0.7909(5) 0.30771(13) 0.0780(11) Uani 1 1 d . . . . .
C13 C 0.4130(2) 0.4784(8) 0.3212(2) 0.0692(13) Uani 1 1 d . . . . .
C11 C 0.2958(2) 0.4791(8) 0.30225(18) 0.0658(12) Uani 1 1 d . . . . .
H11 H 0.300368 0.366642 0.281739 0.079 Uiso 1 1 calc R U . . .
C12 C 0.3487(3) 0.5541(7) 0.32585(18) 0.0657(12) Uani 1 1 d . . . . .
C8 C 0.1958(2) 0.4682(7) 0.35986(17) 0.0613(12) Uani 1 1 d . . . . .
F2 F 0.4174(3) 0.9492(7) 0.3701(3) 0.165(2) Uani 1 1 d . . . . .
F1 F 0.3245(3) 1.0396(7) 0.3680(2) 0.155(2) Uani 1 1 d . . . . .
C9 C 0.1993(3) 0.5897(8) 0.4002(2) 0.0730(14) Uani 1 1 d . . . . .
H9 H 0.216389 0.723343 0.399524 0.088 Uiso 1 1 calc R U . . .
C5 C 0.1516(3) 0.3183(8) 0.44449(19) 0.0719(13) Uani 1 1 d . . . . .
C18 C 0.4609(3) 0.4867(10) 0.3581(2) 0.0876(17) Uani 1 1 d . . . . .
H18 H 0.453758 0.550669 0.387103 0.105 Uiso 1 1 calc R U . . .
C10 C 0.1774(3) 0.5158(9) 0.4426(2) 0.0798(15) Uani 1 1 d . . . . .
H10 H 0.180161 0.600891 0.469863 0.096 Uiso 1 1 calc R U . . .
C7 C 0.1719(3) 0.2669(9) 0.3610(2) 0.0846(17) Uani 1 1 d . . . . .
H7 H 0.170763 0.180395 0.333977 0.102 Uiso 1 1 calc R U . . .
C14 C 0.4246(3) 0.3826(10) 0.2781(2) 0.0877(17) Uani 1 1 d . . . . .
H14 H 0.392483 0.375138 0.252311 0.105 Uiso 1 1 calc R U . . .
C6 C 0.1502(3) 0.1984(9) 0.4026(2) 0.0922(19) Uani 1 1 d . . . . .
H6 H 0.133447 0.064036 0.403048 0.111 Uiso 1 1 calc R U . . .
C19 C 0.3626(4) 0.9082(10) 0.3483(2) 0.100(2) Uani 1 1 d . . . . .
H19 H 0.360898 0.927570 0.313206 0.120 Uiso 1 1 calc R U . . .
C16 C 0.5306(4) 0.3075(12) 0.3111(4) 0.118(3) Uani 1 1 d . . . . .
H16 H 0.570157 0.249060 0.307940 0.142 Uiso 1 1 calc R U . . .
C15 C 0.4838(3) 0.2987(11) 0.2735(3) 0.109(2) Uani 1 1 d . . . . .
H15 H 0.491597 0.235992 0.244581 0.130 Uiso 1 1 calc R U . . .
C1 C 0.1238(4) 0.2418(11) 0.4894(2) 0.099(2) Uani 1 1 d . . . . .
C17 C 0.5199(3) 0.4019(13) 0.3535(3) 0.110(2) Uani 1 1 d . . . . .
H17 H 0.552177 0.408884 0.379156 0.132 Uiso 1 1 calc R U . . .
C3 C 0.1390(5) 0.3735(14) 0.5329(3) 0.137(3) Uani 1 1 d . . . . .
H3A H 0.112466 0.333867 0.557216 0.206 Uiso 1 1 calc R U . . .
H3B H 0.131620 0.517540 0.524462 0.206 Uiso 1 1 calc R U . . .
H3C H 0.182926 0.354531 0.545340 0.206 Uiso 1 1 calc R U . . .
C2 C 0.1441(13) 0.0278(18) 0.5014(5) 0.337(15) Uani 1 1 d . . . . .
H2A H 0.134476 -0.059851 0.473520 0.506 Uiso 1 1 calc R U . . .
H2B H 0.189097 0.025747 0.511291 0.506 Uiso 1 1 calc R U . . .
H2C H 0.121967 -0.022991 0.527423 0.506 Uiso 1 1 calc R U . . .
C4 C 0.0527(6) 0.252(4) 0.4793(4) 0.284(12) Uani 1 1 d . . . . .
H4A H 0.039995 0.393410 0.471420 0.425 Uiso 1 1 calc R U . . .
H4B H 0.038676 0.162591 0.452437 0.425 Uiso 1 1 calc R U . . .
H4C H 0.033848 0.207627 0.507374 0.425 Uiso 1 1 calc R U . . .

loop_
_atom_site_aniso_label
_atom_site_aniso_U_11
_atom_site_aniso_U_22
_atom_site_aniso_U_33
_atom_site_aniso_U_23
_atom_site_aniso_U_13
_atom_site_aniso_U_12
S1 0.0713(8) 0.0651(8) 0.0644(8) -0.0006(6) 0.0114(6) -0.0001(6)
O3 0.088(2) 0.064(2) 0.061(2) -0.0049(15) 0.0110(17) -0.0047(17)
O2 0.073(2) 0.097(3) 0.064(2) 0.0035(18) 0.0020(17) -0.0061(18)
O1 0.096(3) 0.053(2) 0.087(2) 0.0067(17) 0.020(2) 0.0051(17)
C13 0.071(3) 0.060(3) 0.079(3) 0.001(2) 0.017(3) -0.013(2)
C11 0.073(3) 0.057(3) 0.067(3) -0.005(2) 0.009(2) -0.003(2)
C12 0.081(3) 0.053(3) 0.064(3) 0.001(2) 0.012(2) -0.006(2)
C8 0.066(3) 0.057(3) 0.062(3) -0.005(2) 0.013(2) 0.002(2)
F2 0.142(4) 0.095(3) 0.253(7) -0.015(4) -0.005(4) -0.050(3)
F1 0.200(5) 0.078(3) 0.179(5) -0.044(3) -0.010(4) 0.027(3)
C9 0.082(3) 0.057(3) 0.082(3) -0.005(3) 0.018(3) -0.008(2)
C5 0.088(4) 0.059(3) 0.071(3) -0.001(2) 0.017(3) 0.001(2)
C18 0.080(4) 0.089(4) 0.095(4) 0.003(3) 0.012(3) -0.009(3)
C10 0.100(4) 0.074(4) 0.069(3) -0.013(3) 0.024(3) -0.007(3)
C7 0.120(5) 0.056(3) 0.081(4) -0.011(3) 0.027(3) -0.006(3)
C14 0.083(4) 0.075(4) 0.110(5) -0.018(3) 0.031(3) -0.018(3)
C6 0.136(6) 0.058(3) 0.086(4) -0.002(3) 0.027(4) -0.017(3)
C19 0.155(7) 0.063(4) 0.079(4) -0.012(3) -0.003(4) -0.005(4)
C16 0.081(5) 0.091(5) 0.188(9) -0.020(5) 0.037(5) -0.003(4)
C15 0.084(4) 0.093(5) 0.156(7) -0.040(4) 0.043(5) -0.017(3)
C1 0.131(6) 0.083(4) 0.087(4) 0.008(3) 0.035(4) -0.012(4)
C17 0.075(4) 0.108(5) 0.142(6) 0.000(5) 0.000(4) -0.002(4)
C3 0.207(9) 0.121(6) 0.094(5) -0.005(4) 0.060(6) -0.029(6)
C2 0.75(4) 0.113(8) 0.202(12) 0.071(8) 0.29(2) 0.133(16)
C4 0.159(11) 0.56(4) 0.140(10) 0.094(14) 0.044(8) -0.124(16)

loop_
_atom_type_symbol
_atom_type_description
_atom_type_scat_dispersion_real
_atom_type_scat_dispersion_imag
_atom_type_scat_source
C C 0.0181 0.0091 'International Tables Vol C Tables 4.2.6.8 and 6.1.1.4'
H H 0.0000 0.0000 'International Tables Vol C Tables 4.2.6.8 and 6.1.1.4'
O O 0.0492 0.0322 'International Tables Vol C Tables 4.2.6.8 and 6.1.1.4'
F F 0.0727 0.0534 'International Tables Vol C Tables 4.2.6.8 and 6.1.1.4'
S S 0.3331 0.5567 'International Tables Vol C Tables 4.2.6.8 and 6.1.1.4'

loop_
_geom_angle_atom_site_label_1
_geom_angle_atom_site_label_2
_geom_angle_atom_site_label_3
_geom_angle
_geom_angle_site_symmetry_1
_geom_angle_site_symmetry_3
_geom_angle_publ_flag
O2 S1 O1 118.3(2) . . ?
O2 S1 C11 106.1(2) . . ?
O1 S1 C11 110.4(2) . . ?
O2 S1 C8 107.5(2) . . ?
O1 S1 C8 107.9(2) . . ?
C11 S1 C8 106.0(2) . . ?
C19 O3 C12 116.3(4) . . ?
C18 C13 C14 118.5(6) . . ?
C18 C13 C12 122.7(5) . . ?
C14 C13 C12 118.7(5) . . ?
C12 C11 S1 127.4(4) . . ?
C11 C12 O3 117.9(5) . . ?
C11 C12 C13 125.4(5) . . ?
O3 C12 C13 116.6(4) . . ?
C9 C8 C7 120.0(5) . . ?
C9 C8 S1 120.7(4) . . ?
C7 C8 S1 119.2(4) . . ?
C8 C9 C10 120.6(5) . . ?
C10 C5 C6 116.4(5) . . ?
C10 C5 C1 121.2(5) . . ?
C6 C5 C1 122.3(5) . . ?
C13 C18 C17 121.2(7) . . ?
C5 C10 C9 120.9(5) . . ?
C6 C7 C8 118.4(5) . . ?
C15 C14 C13 120.1(7) . . ?
C7 C6 C5 123.6(5) . . ?
F2 C19 F1 103.6(6) . . ?
F2 C19 O3 110.7(6) . . ?
F1 C19 O3 105.9(6) . . ?
C15 C16 C17 120.3(7) . . ?
C16 C15 C14 120.2(7) . . ?
C2 C1 C3 108.5(10) . . ?
C2 C1 C4 110.3(13) . . ?
C3 C1 C4 104.4(9) . . ?
C2 C1 C5 111.0(7) . . ?
C3 C1 C5 114.7(6) . . ?
C4 C1 C5 107.7(7) . . ?
C16 C17 C18 119.6(7) . . ?

loop_
_geom_bond_atom_site_label_1
_geom_bond_atom_site_label_2
_geom_bond_distance
_geom_bond_site_symmetry_2
_geom_bond_publ_flag
S1 O2 1.428(4) . ?
S1 O1 1.436(4) . ?
S1 C11 1.738(5) . ?
S1 C8 1.762(5) . ?
O3 C19 1.381(7) . ?
O3 C12 1.397(6) . ?
C13 C18 1.358(8) . ?
C13 C14 1.392(8) . ?
C13 C12 1.462(7) . ?
C11 C12 1.321(7) . ?
C8 C9 1.358(7) . ?
C8 C7 1.385(7) . ?
F2 C19 1.272(8) . ?
F1 C19 1.324(8) . ?
C9 C10 1.396(8) . ?
C5 C10 1.380(7) . ?
C5 C6 1.391(8) . ?
C5 C1 1.521(8) . ?
C18 C17 1.380(9) . ?
C7 C6 1.366(8) . ?
C14 C15 1.381(9) . ?
C16 C15 1.353(11) . ?
C16 C17 1.367(11) . ?
C1 C2 1.462(12) . ?
C1 C3 1.478(10) . ?
C1 C4 1.499(14) . ?
